data_7715335
loop_
_publ_author_name
'Getreuer, Paul'
'Marretta, Laura'
'Toyoglu, Emine'
'D&#xf6;m&#xf6;t&#xf6;r, Orsolya'
'Hejl, Michaela'
'Prado-Roller, Alexander'
'Cseh, Klaudia'
'Legin, Anton A.'
'Jakupec, Michael A.'
'Barone, Giampaolo'
'Terenzi, Alessio'
'Keppler, Bernhard K.'
'Kandioller, Wolfgang'

_publ_section_title
;
 Investigating the anticancer potential of 4-phenylthiazole derived Ru(II)
 and Os(II) metalacycles.
;
_journal_issue 12
_journal_name_full 'Dalton transactions (Cambridge, England : 2003)'
_journal_page_first 5567
_journal_page_last 5579
_journal_paper_doi 10.1039/d4dt00245h
_journal_volume 53
_journal_year 2024
_chemical_formula_moiety 'C19 H20 Cl N Ru S'
_chemical_formula_sum 'C19 H20 Cl N Ru S'
_chemical_formula_weight 430.94
_space_group_crystal_system monoclinic
_space_group_IT_number 14
_space_group_name_Hall '-P 2yn'
_space_group_name_H-M_alt 'P 1 21/n 1'
_atom_sites_solution_hydrogens geom
_atom_sites_solution_primary iterative
_audit_creation_date 2023-09-22
_audit_creation_method
;
Olex2 1.5
(compiled 2023.08.24 svn.re1ec1418 for OlexSys, GUI svn.r6817)
;
_audit_update_record
;
2023-09-22 deposited with the CCDC.	2024-02-19 downloaded from the CCDC.
;
_cell_angle_alpha 90
_cell_angle_beta 99.698(15)
_cell_angle_gamma 90
_cell_formula_units_Z 4
_cell_length_a 7.9520(17)
_cell_length_b 12.1531(12)
_cell_length_c 18.037(3)
_cell_measurement_reflns_used 8068
_cell_measurement_temperature 100
_cell_measurement_theta_max 30.04
_cell_measurement_theta_min 2.03
_cell_volume 1718.2(5)
_computing_cell_refinement
;
X-Area Recipe 1.37.0.0 (STOE, 2021)
;
_computing_data_collection
;
X-Area Pilatus3_SV 1.31.186.0 (STOE, 2022)
;
_computing_data_reduction
;
X-Area Integrate 2.5.3.0 (STOE, 2021)
X-Area LANA 2.7.5.0 (STOE, 2022)
;
_computing_molecular_graphics 'Olex2 1.5 (Dolomanov et al., 2009)'
_computing_publication_material
;
STOE & Cie GmbH, X-Area, software package for collecting single-crystal or
multi-domain crystal data on STOE area-detector diffractometers, for image 
processing, for the correction and scaling of reflection intensities and 
for outlier rejection, version 2.1, Darmstadt 2022
;
_computing_structure_refinement 'SHELXL 2018/3 (Sheldrick, 2015)'
_computing_structure_solution 'olex2.solve 1.5 (Bourhis et al., 2015)'
_diffrn_ambient_temperature 100
_diffrn_detector 'EIGER2 500K'
_diffrn_detector_area_resol_mean 13.33
_diffrn_measured_fraction_theta_full 0.999
_diffrn_measured_fraction_theta_max 0.999
_diffrn_measurement_details '2282 frames, detector distance = 50 mm'
_diffrn_measurement_device 'Eulerian 4-circle diffractometer'
_diffrn_measurement_device_type 'STOE STADIVARI'
_diffrn_measurement_method 'rotation method, \w scans'
_diffrn_radiation_collimation '1.2 0.6 mm diameter'
_diffrn_radiation_monochromator 'Graded multilayer mirror'
_diffrn_radiation_probe x-ray
_diffrn_radiation_type 'Mo K\a'
_diffrn_radiation_wavelength 0.71073
_diffrn_reflns_av_R_equivalents 0.0787
_diffrn_reflns_av_unetI/netI 0.0704
_diffrn_reflns_Laue_measured_fraction_full 0.999
_diffrn_reflns_Laue_measured_fraction_max 0.999
_diffrn_reflns_limit_h_max 9
_diffrn_reflns_limit_h_min -9
_diffrn_reflns_limit_k_max 14
_diffrn_reflns_limit_k_min -14
_diffrn_reflns_limit_l_max 20
_diffrn_reflns_limit_l_min -21
_diffrn_reflns_number 16878
_diffrn_reflns_point_group_measured_fraction_full 0.999
_diffrn_reflns_point_group_measured_fraction_max 0.999
_diffrn_reflns_theta_full 25.242
_diffrn_reflns_theta_max 25.347
_diffrn_reflns_theta_min 2.030
_diffrn_source 'Axo Mo'
_diffrn_source_current 0.830
_diffrn_source_power 0.050
_diffrn_source_voltage 60
_exptl_absorpt_coefficient_mu 1.187
_exptl_absorpt_correction_T_max 0.8266
_exptl_absorpt_correction_T_min 0.5516
_exptl_absorpt_correction_type multi-scan
_exptl_absorpt_process_details
;
STOE LANA, absorption correction by scaling of reflection intensities.
J. Koziskova, F. Hahn, J. Richter, J. Kozisek, "Comparison of different
absorption corrections on the model structure of tetrakis(\m~2~-acetato)-
diaqua-di-copper(II)", Acta Chimica Slovaca, vol. 9, no. 2, 2016, pp. 136 - 140.
Afterwards a spherical absorption correction was performed within STOE LANA.
;
_exptl_crystal_colour 'clear orange'
_exptl_crystal_density_diffrn 1.666
_exptl_crystal_density_method 'not measured'
_exptl_crystal_description block
_exptl_crystal_F_000 872
_exptl_crystal_size_max 0.5
_exptl_crystal_size_mid 0.32
_exptl_crystal_size_min 0.16
_refine_diff_density_max 1.176
_refine_diff_density_min -1.499
_refine_diff_density_rms 0.183
_refine_ls_extinction_method none
_refine_ls_goodness_of_fit_ref 0.992
_refine_ls_hydrogen_treatment constr
_refine_ls_matrix_type full
_refine_ls_number_parameters 211
_refine_ls_number_reflns 3149
_refine_ls_number_restraints 0
_refine_ls_restrained_S_all 0.992
_refine_ls_R_factor_all 0.0658
_refine_ls_R_factor_gt 0.0504
_refine_ls_shift/su_max 0.000
_refine_ls_shift/su_mean 0.000
_refine_ls_structure_factor_coef Fsqd
_refine_ls_weighting_details 'w=1/[\s^2^(Fo^2^)+(0.0793P)^2^] where P=(Fo^2^+2Fc^2^)/3'
_refine_ls_weighting_scheme calc
_refine_ls_wR_factor_gt 0.1180
_refine_ls_wR_factor_ref 0.1284
_reflns_Friedel_coverage 0.000
_reflns_number_gt 2279
_reflns_number_total 3149
_reflns_threshold_expression 'I > 2\s(I)'
_cod_data_source_file d4dt00245h2.cif
_cod_data_source_block page052
_cod_depositor_comments 'Adding full bibliography for 7715333--7715339.cif.'
_cod_database_code 7715335
_shelx_space_group_comment
;
The symmetry employed for this shelxl refinement is uniquely defined
by the following loop, which should always be used as a source of
symmetry information in preference to the above space-group names.
They are only intended as comments.
;
_shelx_estimated_absorpt_t_max 0.833
_shelx_estimated_absorpt_t_min 0.588

loop_
_space_group_symop_operation_xyz
'x, y, z'
'-x+1/2, y+1/2, -z+1/2'
'-x, -y, -z'
'x-1/2, -y-1/2, z-1/2'

loop_
_atom_site_label
_atom_site_type_symbol
_atom_site_fract_x
_atom_site_fract_y
_atom_site_fract_z
_atom_site_U_iso_or_equiv
_atom_site_adp_type
_atom_site_occupancy
_atom_site_site_symmetry_order
_atom_site_calc_flag
_atom_site_refinement_flags_posn
_atom_site_refinement_flags_adp
_atom_site_refinement_flags_occupancy
_atom_site_disorder_assembly
_atom_site_disorder_group
Ru1 Ru 0.11531(6) 0.97159(3) 0.35020(2) 0.01437(17) Uani 1 1 d . . . . .
Cl1 Cl -0.17906(18) 1.00822(10) 0.36093(7) 0.0188(3) Uani 1 1 d . . . . .
S1 S -0.0532(2) 0.61580(12) 0.37889(9) 0.0318(4) Uani 1 1 d . . . . .
N1 N 0.0426(6) 0.8085(4) 0.3508(2) 0.0201(11) Uani 1 1 d . . . . .
C1 C 0.0230(7) 0.9425(4) 0.2378(3) 0.0178(12) Uani 1 1 d . . . . .
C2 C 0.0159(7) 1.0179(4) 0.1786(3) 0.0229(13) Uani 1 1 d . . . . .
H2 H 0.060558 1.089798 0.188916 0.027 Uiso 1 1 calc R U . . .
C3 C -0.0551(9) 0.9900(5) 0.1049(3) 0.0314(16) Uani 1 1 d . . . . .
H3 H -0.054223 1.041200 0.065170 0.038 Uiso 1 1 calc R U . . .
C4 C -0.1234(7) 0.8920(5) 0.0912(3) 0.0217(13) Uani 1 1 d . . . . .
H4 H -0.179467 0.876418 0.041554 0.026 Uiso 1 1 calc R U . . .
C5 C -0.1182(7) 0.8097(5) 0.1452(3) 0.0226(13) Uani 1 1 d . . . . .
H5 H -0.161244 0.737992 0.132535 0.027 Uiso 1 1 calc R U . . .
C6 C -0.0464(7) 0.8380(4) 0.2191(3) 0.0186(12) Uani 1 1 d . . . . .
C7 C -0.0392(7) 0.7641(4) 0.2824(3) 0.0184(12) Uani 1 1 d . . . . .
C8 C -0.0968(7) 0.6591(4) 0.2888(3) 0.0228(14) Uani 1 1 d . . . . .
H8 H -0.153697 0.616394 0.248020 0.027 Uiso 1 1 calc R U . . .
C9 C 0.0446(8) 0.7394(4) 0.4066(3) 0.0253(14) Uani 1 1 d . . . . .
H9 H 0.094512 0.755612 0.457069 0.030 Uiso 1 1 calc R U . . .
C10 C 0.1952(7) 1.1394(4) 0.3891(3) 0.0138(12) Uani 1 1 d . . . . .
C11 C 0.2841(7) 1.1076(4) 0.3312(3) 0.0188(13) Uani 1 1 d . . . . .
H11 H 0.283409 1.154514 0.288997 0.023 Uiso 1 1 calc R U . . .
C12 C 0.3754(7) 1.0055(4) 0.3349(3) 0.0153(12) Uani 1 1 d . . . . .
H12 H 0.433012 0.985185 0.294932 0.018 Uiso 1 1 calc R U . . .
C13 C 0.3807(7) 0.9343(4) 0.3978(3) 0.0166(12) Uani 1 1 d . . . . .
C14 C 0.3032(7) 0.9715(4) 0.4591(3) 0.0195(13) Uani 1 1 d . . . . .
H14 H 0.315476 0.928937 0.503839 0.023 Uiso 1 1 calc R U . . .
C15 C 0.2095(7) 1.0697(4) 0.4547(3) 0.0156(12) Uani 1 1 d . . . . .
H15 H 0.154596 1.090682 0.495413 0.019 Uiso 1 1 calc R U . . .
C16 C 0.0875(8) 1.2411(4) 0.3865(3) 0.0192(13) Uani 1 1 d . . . . .
H16 H -0.018470 1.221653 0.406638 0.023 Uiso 1 1 calc R U . . .
C17 C 0.1830(8) 1.3292(4) 0.4382(3) 0.0246(14) Uani 1 1 d . . . . .
H17A H 0.222007 1.297765 0.488124 0.037 Uiso 1 1 calc R U . . .
H17B H 0.106464 1.391260 0.442362 0.037 Uiso 1 1 calc R U . . .
H17C H 0.281699 1.354970 0.416969 0.037 Uiso 1 1 calc R U . . .
C18 C 0.0339(7) 1.2882(4) 0.3080(3) 0.0250(14) Uani 1 1 d . . . . .
H18A H 0.135220 1.312713 0.288320 0.037 Uiso 1 1 calc R U . . .
H18B H -0.042676 1.350899 0.310229 0.037 Uiso 1 1 calc R U . . .
H18C H -0.025440 1.231488 0.274869 0.037 Uiso 1 1 calc R U . . .
C19 C 0.4703(7) 0.8274(4) 0.4012(3) 0.0238(14) Uani 1 1 d . . . . .
H19A H 0.439572 0.783259 0.442413 0.036 Uiso 1 1 calc R U . . .
H19B H 0.593778 0.839965 0.410030 0.036 Uiso 1 1 calc R U . . .
H19C H 0.436904 0.788213 0.353561 0.036 Uiso 1 1 calc R U . . .

loop_
_atom_site_aniso_label
_atom_site_aniso_U_11
_atom_site_aniso_U_22
_atom_site_aniso_U_33
_atom_site_aniso_U_23
_atom_site_aniso_U_13
_atom_site_aniso_U_12
Ru1 0.0174(3) 0.0150(3) 0.0109(3) 0.00020(17) 0.00287(18) -0.00123(18)
Cl1 0.0172(8) 0.0236(7) 0.0162(7) 0.0024(5) 0.0047(6) 0.0011(5)
S1 0.0398(11) 0.0232(8) 0.0326(9) 0.0038(7) 0.0069(8) -0.0051(7)
N1 0.020(3) 0.022(2) 0.020(3) -0.002(2) 0.007(2) 0.002(2)
C1 0.013(3) 0.026(3) 0.015(3) 0.001(2) 0.005(2) 0.000(2)
C2 0.026(4) 0.024(3) 0.019(3) 0.003(2) 0.003(3) 0.006(3)
C3 0.037(4) 0.041(4) 0.016(3) 0.004(3) 0.005(3) 0.014(3)
C4 0.009(3) 0.044(4) 0.011(3) 0.012(3) -0.002(2) 0.001(3)
C5 0.018(3) 0.026(3) 0.024(3) -0.010(2) 0.004(3) 0.001(2)
C6 0.013(3) 0.024(3) 0.020(3) 0.002(2) 0.006(2) 0.004(2)
C7 0.020(3) 0.018(3) 0.019(3) -0.005(2) 0.007(2) -0.001(2)
C8 0.028(4) 0.020(3) 0.022(3) -0.011(2) 0.009(3) -0.006(2)
C9 0.025(4) 0.020(3) 0.033(4) 0.006(3) 0.009(3) 0.003(2)
C10 0.019(3) 0.014(3) 0.007(3) -0.005(2) -0.001(2) -0.008(2)
C11 0.022(3) 0.021(3) 0.013(3) 0.003(2) 0.003(2) -0.009(2)
C12 0.021(3) 0.012(2) 0.016(3) -0.003(2) 0.009(2) -0.007(2)
C13 0.009(3) 0.022(3) 0.017(3) -0.003(2) -0.005(2) -0.004(2)
C14 0.014(3) 0.026(3) 0.018(3) 0.000(2) 0.000(2) -0.006(2)
C15 0.017(3) 0.022(3) 0.007(3) -0.007(2) -0.001(2) -0.001(2)
C16 0.024(4) 0.017(3) 0.018(3) -0.007(2) 0.008(2) 0.001(2)
C17 0.029(4) 0.018(3) 0.026(3) -0.002(2) 0.003(3) -0.001(2)
C18 0.026(4) 0.022(3) 0.028(3) -0.002(3) 0.009(3) 0.007(3)
C19 0.024(4) 0.028(3) 0.018(3) -0.004(3) 0.003(3) 0.004(3)

loop_
_atom_type_symbol
_atom_type_description
_atom_type_scat_dispersion_real
_atom_type_scat_dispersion_imag
_atom_type_scat_source
C C 0.0033 0.0016 'International Tables Vol C Tables 4.2.6.8 and 6.1.1.4'
H H 0.0000 0.0000 'International Tables Vol C Tables 4.2.6.8 and 6.1.1.4'
Cl Cl 0.1484 0.1585 'International Tables Vol C Tables 4.2.6.8 and 6.1.1.4'
N N 0.0061 0.0033 'International Tables Vol C Tables 4.2.6.8 and 6.1.1.4'
Ru Ru -1.2594 0.8363 'International Tables Vol C Tables 4.2.6.8 and 6.1.1.4'
S S 0.1246 0.1234 'International Tables Vol C Tables 4.2.6.8 and 6.1.1.4'

loop_
_geom_angle_atom_site_label_1
_geom_angle_atom_site_label_2
_geom_angle_atom_site_label_3
_geom_angle
_geom_angle_site_symmetry_1
_geom_angle_site_symmetry_3
_geom_angle_publ_flag
N1 Ru1 Cl1 84.30(13) . . ?
N1 Ru1 C1 77.75(19) . . ?
N1 Ru1 C10 161.37(17) . . ?
N1 Ru1 C11 154.7(2) . . ?
N1 Ru1 C12 117.15(18) . . ?
N1 Ru1 C13 92.93(19) . . ?
N1 Ru1 C14 98.03(18) . . ?
N1 Ru1 C15 123.92(18) . . ?
C1 Ru1 Cl1 85.49(16) . . ?
C1 Ru1 C10 120.26(19) . . ?
C1 Ru1 C11 95.8(2) . . ?
C1 Ru1 C12 95.5(2) . . ?
C1 Ru1 C13 120.6(2) . . ?
C1 Ru1 C14 157.9(2) . . ?
C1 Ru1 C15 157.8(2) . . ?
C10 Ru1 Cl1 92.01(15) . . ?
C10 Ru1 C14 67.18(18) . . ?
C10 Ru1 C15 37.73(17) . . ?
C11 Ru1 Cl1 119.96(15) . . ?
C11 Ru1 C10 37.34(19) . . ?
C11 Ru1 C14 78.67(19) . . ?
C11 Ru1 C15 66.76(19) . . ?
C12 Ru1 Cl1 158.30(13) . . ?
C12 Ru1 C10 68.71(19) . . ?
C12 Ru1 C11 38.34(18) . . ?
C12 Ru1 C13 38.07(19) . . ?
C12 Ru1 C14 66.8(2) . . ?
C12 Ru1 C15 79.4(2) . . ?
C13 Ru1 Cl1 152.62(15) . . ?
C13 Ru1 C10 81.97(19) . . ?
C13 Ru1 C11 69.0(2) . . ?
C13 Ru1 C14 37.39(19) . . ?
C13 Ru1 C15 67.55(19) . . ?
C14 Ru1 Cl1 115.93(15) . . ?
C15 Ru1 Cl1 91.45(15) . . ?
C15 Ru1 C14 36.24(18) . . ?
C8 S1 C9 91.0(3) . . ?
C7 N1 Ru1 117.0(3) . . ?
C9 N1 Ru1 130.8(4) . . ?
C9 N1 C7 111.9(5) . . ?
C2 C1 Ru1 126.7(4) . . ?
C2 C1 C6 116.4(5) . . ?
C6 C1 Ru1 116.8(4) . . ?
C1 C2 H2 119.1 . . ?
C3 C2 C1 121.7(5) . . ?
C3 C2 H2 119.1 . . ?
C2 C3 H3 120.4 . . ?
C4 C3 C2 119.1(6) . . ?
C4 C3 H3 120.4 . . ?
C3 C4 H4 118.1 . . ?
C3 C4 C5 123.9(5) . . ?
C5 C4 H4 118.1 . . ?
C4 C5 H5 121.7 . . ?
C4 C5 C6 116.7(5) . . ?
C6 C5 H5 121.7 . . ?
C1 C6 C7 114.3(5) . . ?
C5 C6 C1 122.1(5) . . ?
C5 C6 C7 123.7(5) . . ?
N1 C7 C6 113.9(4) . . ?
C8 C7 N1 113.5(5) . . ?
C8 C7 C6 132.6(5) . . ?
S1 C8 H8 124.6 . . ?
C7 C8 S1 110.8(4) . . ?
C7 C8 H8 124.6 . . ?
S1 C9 H9 123.5 . . ?
N1 C9 S1 112.9(4) . . ?
N1 C9 H9 123.5 . . ?
C11 C10 Ru1 70.5(3) . . ?
C11 C10 C15 117.8(5) . . ?
C11 C10 C16 123.9(5) . . ?
C15 C10 Ru1 72.5(3) . . ?
C15 C10 C16 118.3(5) . . ?
C16 C10 Ru1 128.1(4) . . ?
Ru1 C11 H11 131.1 . . ?
C10 C11 Ru1 72.2(3) . . ?
C10 C11 H11 119.5 . . ?
C10 C11 C12 121.0(5) . . ?
C12 C11 Ru1 70.0(3) . . ?
C12 C11 H11 119.5 . . ?
Ru1 C12 H12 129.7 . . ?
C11 C12 Ru1 71.6(3) . . ?
C11 C12 H12 119.6 . . ?
C13 C12 Ru1 71.6(3) . . ?
C13 C12 C11 120.8(5) . . ?
C13 C12 H12 119.6 . . ?
C12 C13 Ru1 70.3(3) . . ?
C12 C13 C14 117.8(5) . . ?
C12 C13 C19 121.2(5) . . ?
C14 C13 Ru1 74.0(3) . . ?
C14 C13 C19 121.0(5) . . ?
C19 C13 Ru1 128.7(4) . . ?
Ru1 C14 H14 134.2 . . ?
C13 C14 Ru1 68.6(3) . . ?
C13 C14 H14 119.3 . . ?
C15 C14 Ru1 71.5(3) . . ?
C15 C14 C13 121.4(5) . . ?
C15 C14 H14 119.3 . . ?
Ru1 C15 H15 131.2 . . ?
C10 C15 Ru1 69.8(3) . . ?
C10 C15 H15 119.6 . . ?
C14 C15 Ru1 72.2(3) . . ?
C14 C15 C10 120.9(5) . . ?
C14 C15 H15 119.6 . . ?
C10 C16 H16 107.8 . . ?
C10 C16 C17 109.5(5) . . ?
C10 C16 C18 114.1(4) . . ?
C17 C16 H16 107.8 . . ?
C18 C16 H16 107.8 . . ?
C18 C16 C17 109.5(4) . . ?
C16 C17 H17A 109.5 . . ?
C16 C17 H17B 109.5 . . ?
C16 C17 H17C 109.5 . . ?
H17A C17 H17B 109.5 . . ?
H17A C17 H17C 109.5 . . ?
H17B C17 H17C 109.5 . . ?
C16 C18 H18A 109.5 . . ?
C16 C18 H18B 109.5 . . ?
C16 C18 H18C 109.5 . . ?
H18A C18 H18B 109.5 . . ?
H18A C18 H18C 109.5 . . ?
H18B C18 H18C 109.5 . . ?
C13 C19 H19A 109.5 . . ?
C13 C19 H19B 109.5 . . ?
C13 C19 H19C 109.5 . . ?
H19A C19 H19B 109.5 . . ?
H19A C19 H19C 109.5 . . ?
H19B C19 H19C 109.5 . . ?

loop_
_geom_bond_atom_site_label_1
_geom_bond_atom_site_label_2
_geom_bond_distance
_geom_bond_site_symmetry_2
_geom_bond_publ_flag
Ru1 Cl1 2.4223(16) . ?
Ru1 N1 2.065(4) . ?
Ru1 C1 2.066(5) . ?
Ru1 C10 2.215(5) . ?
Ru1 C11 2.192(5) . ?
Ru1 C12 2.171(5) . ?
Ru1 C13 2.188(5) . ?
Ru1 C14 2.259(5) . ?
Ru1 C15 2.250(5) . ?
S1 C8 1.688(6) . ?
S1 C9 1.727(6) . ?
N1 C7 1.403(6) . ?
N1 C9 1.309(7) . ?
C1 C2 1.401(7) . ?
C1 C6 1.403(7) . ?
C2 H2 0.9500 . ?
C2 C3 1.396(8) . ?
C3 H3 0.9500 . ?
C3 C4 1.315(8) . ?
C4 H4 0.9500 . ?
C4 C5 1.391(7) . ?
C5 H5 0.9500 . ?
C5 C6 1.403(7) . ?
C6 C7 1.446(7) . ?
C7 C8 1.366(7) . ?
C8 H8 0.9500 . ?
C9 H9 0.9500 . ?
C10 C11 1.411(7) . ?
C10 C15 1.444(7) . ?
C10 C16 1.500(7) . ?
C11 H11 0.9500 . ?
C11 C12 1.433(7) . ?
C12 H12 0.9500 . ?
C12 C13 1.422(7) . ?
C13 C14 1.427(7) . ?
C13 C19 1.477(7) . ?
C14 H14 0.9500 . ?
C14 C15 1.402(7) . ?
C15 H15 0.9500 . ?
C16 H16 1.0000 . ?
C16 C17 1.534(7) . ?
C16 C18 1.521(7) . ?
C17 H17A 0.9800 . ?
C17 H17B 0.9800 . ?
C17 H17C 0.9800 . ?
C18 H18A 0.9800 . ?
C18 H18B 0.9800 . ?
C18 H18C 0.9800 . ?
C19 H19A 0.9800 . ?
C19 H19B 0.9800 . ?
C19 H19C 0.9800 . ?

loop_
_geom_torsion_atom_site_label_1
_geom_torsion_atom_site_label_2
_geom_torsion_atom_site_label_3
_geom_torsion_atom_site_label_4
_geom_torsion
_geom_torsion_site_symmetry_1
_geom_torsion_site_symmetry_2
_geom_torsion_site_symmetry_3
_geom_torsion_site_symmetry_4
_geom_torsion_publ_flag
Ru1 N1 C7 C6 5.4(6) . . . . ?
Ru1 N1 C7 C8 -174.5(4) . . . . ?
Ru1 N1 C9 S1 172.9(3) . . . . ?
Ru1 C1 C2 C3 -177.7(4) . . . . ?
Ru1 C1 C6 C5 177.8(4) . . . . ?
Ru1 C1 C6 C7 -1.3(6) . . . . ?
Ru1 C10 C11 C12 -52.3(4) . . . . ?
Ru1 C10 C15 C14 53.3(4) . . . . ?
Ru1 C10 C16 C17 164.7(4) . . . . ?
Ru1 C10 C16 C18 -72.1(6) . . . . ?
Ru1 C11 C12 C13 -54.2(4) . . . . ?
Ru1 C12 C13 C14 -58.7(4) . . . . ?
Ru1 C12 C13 C19 124.0(5) . . . . ?
Ru1 C13 C14 C15 -50.3(5) . . . . ?
Ru1 C14 C15 C10 -52.2(4) . . . . ?
N1 C7 C8 S1 0.8(6) . . . . ?
C1 C2 C3 C4 2.8(9) . . . . ?
C1 C6 C7 N1 -2.6(7) . . . . ?
C1 C6 C7 C8 177.3(6) . . . . ?
C2 C1 C6 C5 0.4(8) . . . . ?
C2 C1 C6 C7 -178.7(5) . . . . ?
C2 C3 C4 C5 -5.1(10) . . . . ?
C3 C4 C5 C6 4.8(9) . . . . ?
C4 C5 C6 C1 -2.3(8) . . . . ?
C4 C5 C6 C7 176.7(5) . . . . ?
C5 C6 C7 N1 178.3(5) . . . . ?
C5 C6 C7 C8 -1.8(10) . . . . ?
C6 C1 C2 C3 -0.5(9) . . . . ?
C6 C7 C8 S1 -179.0(5) . . . . ?
C7 N1 C9 S1 0.1(6) . . . . ?
C8 S1 C9 N1 0.3(5) . . . . ?
C9 S1 C8 C7 -0.7(5) . . . . ?
C9 N1 C7 C6 179.3(5) . . . . ?
C9 N1 C7 C8 -0.6(7) . . . . ?
C10 C11 C12 Ru1 53.3(5) . . . . ?
C10 C11 C12 C13 -0.9(8) . . . . ?
C11 C10 C15 Ru1 -55.7(4) . . . . ?
C11 C10 C15 C14 -2.5(7) . . . . ?
C11 C10 C16 C17 -104.5(6) . . . . ?
C11 C10 C16 C18 18.7(7) . . . . ?
C11 C12 C13 Ru1 54.2(4) . . . . ?
C11 C12 C13 C14 -4.6(8) . . . . ?
C11 C12 C13 C19 178.2(5) . . . . ?
C12 C13 C14 Ru1 56.9(4) . . . . ?
C12 C13 C14 C15 6.5(8) . . . . ?
C13 C14 C15 Ru1 49.1(5) . . . . ?
C13 C14 C15 C10 -3.1(8) . . . . ?
C15 C10 C11 Ru1 56.7(4) . . . . ?
C15 C10 C11 C12 4.4(7) . . . . ?
C15 C10 C16 C17 75.4(6) . . . . ?
C15 C10 C16 C18 -161.4(5) . . . . ?
C16 C10 C11 Ru1 -123.4(5) . . . . ?
C16 C10 C11 C12 -175.7(5) . . . . ?
C16 C10 C15 Ru1 124.4(5) . . . . ?
C16 C10 C15 C14 177.6(5) . . . . ?
C19 C13 C14 Ru1 -125.9(5) . . . . ?
C19 C13 C14 C15 -176.2(5) . . . . ?
